data_7206614
loop_
_publ_author_name
'Yang, Xiu-Li'
'Xie, Ming-Hua'
'Zou, Chao'
'Wu, Chuan-De'

_publ_section_title
;
 Syntheses, crystal structures and optical properties of six homochiral
 coordination networks based on phenyl acid-amino acids
;
_journal_issue 21
_journal_name_full CrystEngComm
_journal_page_first 6422
_journal_paper_doi 10.1039/c1ce05422h
_journal_volume 13
_journal_year 2011
_chemical_formula_sum 'C11 H19 Cu N O9'
_chemical_formula_weight 372.81
_chemical_name_systematic
;
?
;
_space_group_IT_number 5
_symmetry_cell_setting monoclinic
_symmetry_space_group_name_Hall 'C 2y'
_symmetry_space_group_name_H-M 'C 1 2 1'
_atom_sites_solution_hydrogens geom
_atom_sites_solution_primary direct
_atom_sites_solution_secondary difmap
_audit_creation_method SHELXL-97
_cell_angle_alpha 90.00
_cell_angle_beta 98.289(5)
_cell_angle_gamma 90.00
_cell_formula_units_Z 4
_cell_length_a 21.5285(10)
_cell_length_b 5.9677(3)
_cell_length_c 11.6873(6)
_cell_measurement_reflns_used 3531
_cell_measurement_temperature 293(2)
_cell_measurement_theta_max 26.37
_cell_measurement_theta_min 3.52
_cell_volume 1485.85(13)
_computing_structure_refinement 'SHELXL-97 (Sheldrick, 1997)'
_computing_structure_solution 'SHELXS-97 (Sheldrick, 1990)'
_diffrn_ambient_temperature 293(2)
_diffrn_measured_fraction_theta_full 0.998
_diffrn_measured_fraction_theta_max 0.998
_diffrn_radiation_monochromator graphite
_diffrn_radiation_source 'fine-focus sealed tube'
_diffrn_radiation_type MoK\a
_diffrn_radiation_wavelength 0.71073
_diffrn_reflns_av_R_equivalents 0.0293
_diffrn_reflns_av_sigmaI/netI 0.0938
_diffrn_reflns_limit_h_max 26
_diffrn_reflns_limit_h_min -21
_diffrn_reflns_limit_k_max 7
_diffrn_reflns_limit_k_min -5
_diffrn_reflns_limit_l_max 14
_diffrn_reflns_limit_l_min -14
_diffrn_reflns_number 3531
_diffrn_reflns_theta_full 26.37
_diffrn_reflns_theta_max 26.37
_diffrn_reflns_theta_min 3.52
_exptl_absorpt_coefficient_mu 1.516
_exptl_absorpt_correction_T_max 0.913
_exptl_absorpt_correction_T_min 0.804
_exptl_absorpt_correction_type empirical
_exptl_crystal_colour blue
_exptl_crystal_density_diffrn 1.667
_exptl_crystal_density_method 'not measured'
_exptl_crystal_description bloc
_exptl_crystal_F_000 772
_exptl_crystal_size_max 0.27
_exptl_crystal_size_mid 0.12
_exptl_crystal_size_min 0.06
_refine_diff_density_max 0.308
_refine_diff_density_min -0.322
_refine_diff_density_rms 0.070
_refine_ls_abs_structure_details 'Flack H D (1983), Acta Cryst. A39, 876-881'
_refine_ls_abs_structure_Flack 0.036(18)
_refine_ls_extinction_method none
_refine_ls_goodness_of_fit_ref 0.876
_refine_ls_hydrogen_treatment constr
_refine_ls_matrix_type full
_refine_ls_number_parameters 204
_refine_ls_number_reflns 2478
_refine_ls_number_restraints 1
_refine_ls_restrained_S_all 0.876
_refine_ls_R_factor_all 0.0562
_refine_ls_R_factor_gt 0.0370
_refine_ls_shift/su_max 0.000
_refine_ls_shift/su_mean 0.000
_refine_ls_structure_factor_coef Fsqd
_refine_ls_weighting_details 'calc w=1/[\s^2^(Fo^2^)+(0.0082P)^2^+0.0000P] where P=(Fo^2^+2Fc^2^)/3'
_refine_ls_weighting_scheme calc
_refine_ls_wR_factor_gt 0.0512
_refine_ls_wR_factor_ref 0.0538
_reflns_number_gt 1856
_reflns_number_total 2478
_reflns_threshold_expression >2sigma(I)
_cod_data_source_file c1ce05422h.txt
_cod_data_source_block New4
_cod_original_sg_symbol_H-M C2
_cod_database_code 7206614

loop_
_symmetry_equiv_pos_as_xyz
'x, y, z'
'-x, y, -z'
'x+1/2, y+1/2, z'
'-x+1/2, y+1/2, -z'

loop_
_atom_site_label
_atom_site_type_symbol
_atom_site_fract_x
_atom_site_fract_y
_atom_site_fract_z
_atom_site_U_iso_or_equiv
_atom_site_adp_type
_atom_site_occupancy
_atom_site_symmetry_multiplicity
_atom_site_calc_flag
_atom_site_refinement_flags
Cu1 Cu 0.42518(2) 0.11341(11) 0.24443(4) 0.02276(13) Uani 1 1 d .
O1 O 0.06260(14) 0.8112(6) 0.3296(3) 0.0482(10) Uani 1 1 d .
O2 O 0.01231(13) 0.5185(5) 0.2428(2) 0.0293(8) Uani 1 1 d .
O3 O 0.39501(14) -0.1922(5) 0.2007(2) 0.0274(8) Uani 1 1 d .
O4 O 0.31300(13) -0.3648(7) 0.0995(2) 0.0397(8) Uani 1 1 d .
O5 O 0.40413(14) 0.1487(8) 0.0238(2) 0.0428(10) Uani 1 1 d .
H5A H 0.4119 0.2408 -0.0429 0.051 Uiso 1 1 d .
O6 O 0.44707(14) 0.4266(5) 0.2906(3) 0.0317(9) Uani 1 1 d .
H6B H 0.4274 0.5193 0.2435 0.038 Uiso 1 1 d .
H6C H 0.4867 0.4111 0.3086 0.038 Uiso 1 1 d .
O7 O 0.43635(15) 0.0230(5) 0.4420(2) 0.0415(10) Uani 1 1 d .
H7B H 0.4191 -0.0936 0.4640 0.050 Uiso 1 1 d .
H7C H 0.4189 0.1329 0.4750 0.050 Uiso 1 1 d .
O101 O 0.39035(14) 0.5984(9) 0.4826(2) 0.0549(9) Uani 1 1 d .
H10A H 0.4083 0.5151 0.4375 0.066 Uiso 1 1 d .
H10B H 0.4125 0.5326 0.5388 0.066 Uiso 1 1 d .
O102 O 0.5000 -0.1432(10) 0.0000 0.0575(19) Uani 1 2 d S
H10C H 0.5035 -0.1009 0.0702 0.069 Uiso 1 1 d .
O103 O 0.4854(5) 0.4248(14) -0.0454(6) 0.064(3) Uani 0.50 1 d P
N1 N 0.33338(14) 0.1851(5) 0.2087(3) 0.0191(9) Uani 1 1 d .
H1A H 0.3286 0.3307 0.1860 0.023 Uiso 1 1 calc R
C1 C 0.06148(16) 0.6173(13) 0.2871(3) 0.0245(9) Uani 1 1 d .
C2 C 0.1231(2) 0.4957(8) 0.2898(3) 0.0227(11) Uani 1 1 d .
C3 C 0.17771(16) 0.5892(11) 0.3432(3) 0.0260(11) Uani 1 1 d .
H3A H 0.1770 0.7310 0.3759 0.031 Uiso 1 1 calc R
C4 C 0.2339(2) 0.4753(8) 0.3490(3) 0.0296(12) Uani 1 1 d .
H4A H 0.2705 0.5402 0.3868 0.036 Uiso 1 1 calc R
C5 C 0.23633(19) 0.2671(8) 0.2997(3) 0.0238(11) Uani 1 1 d .
C6 C 0.18098(18) 0.1713(7) 0.2453(3) 0.0268(13) Uani 1 1 d .
H6A H 0.1822 0.0308 0.2114 0.032 Uiso 1 1 calc R
C7 C 0.12446(19) 0.2808(8) 0.2408(3) 0.0260(11) Uani 1 1 d .
H7A H 0.0876 0.2135 0.2058 0.031 Uiso 1 1 calc R
C8 C 0.29901(17) 0.1464(11) 0.3080(3) 0.0282(12) Uani 1 1 d .
H8A H 0.3253 0.1942 0.3782 0.034 Uiso 1 1 calc R
H8B H 0.2918 -0.0133 0.3146 0.034 Uiso 1 1 calc R
C9 C 0.31311(19) 0.0374(6) 0.1085(3) 0.0231(11) Uani 1 1 d .
H9A H 0.2672 0.0287 0.0949 0.028 Uiso 1 1 calc R
C10 C 0.3405(2) -0.1953(8) 0.1372(4) 0.0268(11) Uani 1 1 d .
C11 C 0.33673(17) 0.1263(12) 0.0018(3) 0.0325(10) Uani 1 1 d .
H11A H 0.3250 0.0245 -0.0624 0.039 Uiso 1 1 calc R
H11B H 0.3178 0.2709 -0.0188 0.039 Uiso 1 1 calc R

loop_
_atom_site_aniso_label
_atom_site_aniso_U_11
_atom_site_aniso_U_22
_atom_site_aniso_U_33
_atom_site_aniso_U_23
_atom_site_aniso_U_13
_atom_site_aniso_U_12
Cu1 0.0133(2) 0.0204(3) 0.0341(2) -0.0029(4) 0.00208(18) 0.0030(4)
O1 0.0190(19) 0.035(2) 0.087(3) -0.024(2) -0.0044(18) 0.0082(17)
O2 0.0144(16) 0.027(2) 0.0451(18) -0.0067(16) 0.0015(14) 0.0021(15)
O3 0.0187(17) 0.0168(19) 0.0436(19) -0.0014(16) -0.0052(15) 0.0055(15)
O4 0.0352(16) 0.0194(19) 0.0592(17) -0.008(2) -0.0108(14) -0.004(2)
O5 0.0331(16) 0.054(3) 0.0436(15) 0.006(2) 0.0149(13) 0.005(2)
O6 0.0170(17) 0.024(2) 0.051(2) -0.0034(16) -0.0047(15) 0.0047(15)
O7 0.043(2) 0.041(3) 0.0420(18) -0.0006(16) 0.0117(16) 0.0027(17)
O101 0.067(2) 0.049(2) 0.0486(16) -0.009(3) 0.0076(16) 0.002(3)
O102 0.078(5) 0.042(4) 0.049(4) 0.000 -0.002(3) 0.000
O103 0.077(8) 0.053(6) 0.064(7) 0.009(4) 0.021(6) -0.002(5)
N1 0.0126(18) 0.014(2) 0.0305(19) 0.0058(15) 0.0024(15) 0.0067(15)
C1 0.020(2) 0.026(2) 0.027(2) 0.005(4) 0.0023(16) 0.009(4)
C2 0.018(2) 0.026(3) 0.025(2) 0.002(2) 0.005(2) 0.007(2)
C3 0.017(2) 0.024(3) 0.035(2) -0.007(3) -0.0003(17) -0.003(3)
C4 0.016(2) 0.036(3) 0.034(3) -0.007(2) -0.004(2) 0.006(2)
C5 0.011(2) 0.033(3) 0.028(2) -0.001(2) 0.0040(19) 0.006(2)
C6 0.021(2) 0.021(3) 0.038(2) -0.004(2) 0.004(2) 0.005(2)
C7 0.012(2) 0.036(3) 0.029(3) 0.003(2) 0.000(2) -0.002(2)
C8 0.020(2) 0.033(4) 0.031(2) -0.002(3) 0.0026(17) 0.011(3)
C9 0.013(2) 0.021(3) 0.033(2) -0.005(2) -0.0039(19) 0.0001(19)
C10 0.026(3) 0.024(3) 0.029(3) 0.001(2) -0.001(2) 0.005(2)
C11 0.026(2) 0.036(3) 0.036(2) -0.006(4) 0.0058(18) 0.005(4)

loop_
_atom_type_symbol
_atom_type_description
_atom_type_scat_dispersion_real
_atom_type_scat_dispersion_imag
_atom_type_scat_source
C C 0.0033 0.0016 'International Tables Vol C Tables 4.2.6.8 and 6.1.1.4'
H H 0.0000 0.0000 'International Tables Vol C Tables 4.2.6.8 and 6.1.1.4'
N N 0.0061 0.0033 'International Tables Vol C Tables 4.2.6.8 and 6.1.1.4'
O O 0.0106 0.0060 'International Tables Vol C Tables 4.2.6.8 and 6.1.1.4'
Cu Cu 0.3201 1.2651 'International Tables Vol C Tables 4.2.6.8 and 6.1.1.4'

loop_
_geom_angle_atom_site_label_1
_geom_angle_atom_site_label_2
_geom_angle_atom_site_label_3
_geom_angle
_geom_angle_site_symmetry_1
_geom_angle_site_symmetry_3
O2 Cu1 O3 90.58(12) 3_545 .
O2 Cu1 O6 94.86(12) 3_545 .
O3 Cu1 O6 174.50(14) . .
O2 Cu1 N1 166.88(12) 3_545 .
O3 Cu1 N1 82.30(12) . .
O6 Cu1 N1 92.52(12) . .
O2 Cu1 O7 88.91(11) 3_545 .
O3 Cu1 O7 91.47(11) . .
O6 Cu1 O7 87.84(12) . .
N1 Cu1 O7 102.22(13) . .
O2 Cu1 O5 92.55(11) 3_545 .
O3 Cu1 O5 79.15(14) . .
O6 Cu1 O5 101.36(14) . .
N1 Cu1 O5 75.34(11) . .
O7 Cu1 O5 170.52(14) . .
C1 O2 Cu1 127.6(3) . 3_455
C10 O3 Cu1 113.4(3) . .
C11 O5 Cu1 101.5(2) . .
C9 N1 C8 113.8(3) . .
C9 N1 Cu1 101.9(2) . .
C8 N1 Cu1 113.1(2) . .
O2 C1 O1 124.1(4) . .
O2 C1 C2 118.0(6) . .
O1 C1 C2 117.9(4) . .
C3 C2 C7 119.3(4) . .
C3 C2 C1 120.6(5) . .
C7 C2 C1 120.0(4) . .
C2 C3 C4 120.8(5) . .
C5 C4 C3 120.7(4) . .
C4 C5 C6 118.8(4) . .
C4 C5 C8 119.3(4) . .
C6 C5 C8 121.9(4) . .
C7 C6 C5 121.2(4) . .
C6 C7 C2 119.2(4) . .
N1 C8 C5 114.5(3) . .
N1 C9 C11 110.4(4) . .
N1 C9 C10 107.9(3) . .
C11 C9 C10 109.6(4) . .
O4 C10 O3 124.8(4) . .
O4 C10 C9 121.4(4) . .
O3 C10 C9 113.7(4) . .
O5 C11 C9 109.6(3) . .

loop_
_geom_bond_atom_site_label_1
_geom_bond_atom_site_label_2
_geom_bond_distance
_geom_bond_site_symmetry_2
Cu1 O2 1.962(3) 3_545
Cu1 O3 1.978(3) .
Cu1 O6 1.983(3) .
Cu1 N1 2.006(3) .
Cu1 O7 2.349(3) .
Cu1 O5 2.561(3) .
O1 C1 1.258(8) .
O2 C1 1.256(5) .
O2 Cu1 1.962(3) 3_455
O3 C10 1.294(4) .
O4 C10 1.222(6) .
O5 C11 1.443(4) .
O103 O103 1.153(13) 2_655
N1 C9 1.480(4) .
N1 C8 1.482(5) .
C1 C2 1.508(6) .
C2 C3 1.368(5) .
C2 C7 1.407(6) .
C3 C4 1.380(6) .
C4 C5 1.374(6) .
C5 C6 1.390(5) .
C5 C8 1.520(6) .
C6 C7 1.375(5) .
C9 C11 1.510(6) .
C9 C10 1.527(6) .

loop_
_geom_hbond_atom_site_label_D
_geom_hbond_atom_site_label_H
_geom_hbond_atom_site_label_A
_geom_hbond_distance_DH
_geom_hbond_distance_HA
_geom_hbond_distance_DA
_geom_hbond_angle_DHA
_geom_hbond_site_symmetry_A
O5 H5A O103 0.99 1.93 2.615(10) 124.1 .
O6 H6B O3 0.85 1.90 2.682(3) 153.1 1_565
O6 H6C O1 0.85 1.72 2.558(4) 165.0 3_545
O7 H7B O101 0.85 1.96 2.786(6) 164.5 1_545
O101 H10A O6 0.86 2.08 2.893(4) 157.7 .
O101 H10B O1 0.85 2.04 2.853(5) 159.9 4_546
O102 H10C O2 0.85 2.12 2.972(3) 177.6 3_545
N1 H1A O4 0.91 2.08 2.979(5) 168.0 1_565
